data_1517815
loop_
_publ_author_name
'Yang, Yu-Jie'
'Zhang, Hai-Rui'
'Zhu, Shi-Ya'
'Zhu, Ping'
'Hui, Xin-Ping'

_publ_section_title
;
 Highly Stereoselective Synthesis of Functionalized
 Pyrrolo[3,2-c]quinolines via N-Heterocyclic Carbene Catalyzed Cascade
 Sequence.
;
_journal_issue 19
_journal_name_full 'Organic letters'
_journal_page_first 5048
_journal_page_last 5051
_journal_paper_doi 10.1021/ol5023917
_journal_volume 16
_journal_year 2014
_chemical_absolute_configuration none
_chemical_formula_moiety 'C30 H29 Cl N2 O7 S'
_chemical_formula_sum 'C30 H29 Cl N2 O7 S'
_chemical_formula_weight 597.06
_chemical_name_systematic
;
 ?
;
_space_group_crystal_system monoclinic
_space_group_IT_number 4
_space_group_name_Hall 'P 2yb'
_space_group_name_H-M_alt 'P 1 21 1'
_symmetry_space_group_name_Hall 'P 2yb'
_symmetry_space_group_name_H-M 'P 1 21 1'
_atom_sites_solution_hydrogens mixed
_atom_sites_solution_primary direct
_audit_creation_date 2014-05-28
_audit_creation_method
;
Olex2 1.2
(compiled 2014.03.20 svn.r2914 for OlexSys, GUI svn.r4816)
;
_cell_angle_alpha 90
_cell_angle_beta 108.111(7)
_cell_angle_gamma 90
_cell_formula_units_Z 2
_cell_length_a 11.9525(6)
_cell_length_b 7.8235(5)
_cell_length_c 16.0480(10)
_cell_measurement_reflns_used 2407
_cell_measurement_temperature 294.29(10)
_cell_measurement_theta_max 26.0730
_cell_measurement_theta_min 3.7180
_cell_volume 1426.31(16)
_computing_cell_refinement
;
CrysAlisPro, Agilent Technologies,
Version 1.171.36.28 (release 01-02-2013 CrysAlis171 .NET)
(compiled Feb  1 2013,16:14:44)
;
_computing_data_collection
;
CrysAlisPro, Agilent Technologies,
Version 1.171.36.28 (release 01-02-2013 CrysAlis171 .NET)
(compiled Feb  1 2013,16:14:44)
;
_computing_data_reduction
;
CrysAlisPro, Agilent Technologies,
Version 1.171.36.28 (release 01-02-2013 CrysAlis171 .NET)
(compiled Feb  1 2013,16:14:44)
;
_computing_molecular_graphics 'Olex2 (Dolomanov et al., 2009)'
_computing_publication_material 'Olex2 (Dolomanov et al., 2009)'
_computing_structure_refinement 'ShelXL (Sheldrick, 2008)'
_computing_structure_solution 'ShelXS (Sheldrick, 2008)'
_diffrn_ambient_temperature 294.29(10)
_diffrn_detector_area_resol_mean 16.0733
_diffrn_measured_fraction_theta_full 0.998
_diffrn_measured_fraction_theta_max 0.998
_diffrn_measurement_device_type 'SuperNova, Dual, Cu at zero, Eos'
_diffrn_measurement_method '\w scans'
_diffrn_orient_matrix_UB_11 -0.0210604000
_diffrn_orient_matrix_UB_12 0.0218900000
_diffrn_orient_matrix_UB_13 -0.0450849000
_diffrn_orient_matrix_UB_21 -0.0435670000
_diffrn_orient_matrix_UB_22 -0.0646096000
_diffrn_orient_matrix_UB_23 -0.0069715000
_diffrn_orient_matrix_UB_31 -0.0394489000
_diffrn_orient_matrix_UB_32 0.0597155000
_diffrn_orient_matrix_UB_33 0.0089597000
_diffrn_radiation_monochromator mirror
_diffrn_radiation_type MoK\a
_diffrn_radiation_wavelength 0.710
_diffrn_reflns_av_R_equivalents 0.0320
_diffrn_reflns_av_unetI/netI 0.0603
_diffrn_reflns_Laue_measured_fraction_full 0.998
_diffrn_reflns_Laue_measured_fraction_max 0.998
_diffrn_reflns_limit_h_max 14
_diffrn_reflns_limit_h_min -14
_diffrn_reflns_limit_k_max 6
_diffrn_reflns_limit_k_min -9
_diffrn_reflns_limit_l_max 19
_diffrn_reflns_limit_l_min -19
_diffrn_reflns_number 5776
_diffrn_reflns_point_group_measured_fraction_full 0.758
_diffrn_reflns_point_group_measured_fraction_max 0.754
_diffrn_reflns_theta_full 25.500
_diffrn_reflns_theta_max 25.993
_diffrn_reflns_theta_min 2.923
_diffrn_source 'SuperNova (Mo) X-ray Source'
_exptl_absorpt_coefficient_mu 0.258
_exptl_absorpt_correction_T_max 1.00000
_exptl_absorpt_correction_T_min 0.65860
_exptl_absorpt_correction_type multi-scan
_exptl_absorpt_process_details
;
CrysAlisPro, Agilent Technologies,
Version 1.171.36.28 (release 01-02-2013 CrysAlis171 .NET)
(compiled Feb  1 2013,16:14:44)
Empirical absorption correction using spherical harmonics,
 implemented in SCALE3 ABSPACK scaling algorithm.
;
_exptl_crystal_colour 'clear light colourless'
_exptl_crystal_density_diffrn 1.390
_exptl_crystal_description plate
_exptl_crystal_F_000 624
_exptl_crystal_size_max 0.24
_exptl_crystal_size_mid 0.11
_exptl_crystal_size_min 0.07
_refine_diff_density_max 0.181
_refine_diff_density_min -0.257
_refine_diff_density_rms 0.039
_refine_ls_abs_structure_details
;
 Flack x determined using 870 quotients [(I+)-(I-)]/[(I+)+(I-)]
 (Parsons and Flack (2004), Acta Cryst. A60, s61).
;
_refine_ls_abs_structure_Flack -0.07(8)
_refine_ls_extinction_method none
_refine_ls_goodness_of_fit_ref 1.042
_refine_ls_hydrogen_treatment mixed
_refine_ls_matrix_type full
_refine_ls_number_parameters 377
_refine_ls_number_reflns 4247
_refine_ls_number_restraints 1
_refine_ls_restrained_S_all 1.042
_refine_ls_R_factor_all 0.0552
_refine_ls_R_factor_gt 0.0441
_refine_ls_shift/su_max 0.000
_refine_ls_shift/su_mean 0.000
_refine_ls_structure_factor_coef Fsqd
_refine_ls_weighting_details
;
 w=1/[\s^2^(Fo^2^)+(0.0314P)^2^]
 where P=(Fo^2^+2Fc^2^)/3
;
_refine_ls_weighting_scheme calc
_refine_ls_wR_factor_gt 0.0896
_refine_ls_wR_factor_ref 0.0994
_reflns_Friedel_coverage 0.403
_reflns_Friedel_fraction_full 0.477
_reflns_Friedel_fraction_max 0.469
_reflns_number_gt 3527
_reflns_number_total 4247
_reflns_threshold_expression 'I > 2\s(I)'
_cod_data_source_file ol5023917_si_001.cif
_cod_data_source_block yangyj0527
_cod_depositor_comments 'Adding full bibliography for 1517815.cif.'
_cod_original_cell_volume 1426.31(15)
_cod_database_code 1517815
_shelxl_version_number 2013-2
_shelx_space_group_comment
;
The symmetry employed for this shelxl refinement is uniquely defined
by the following loop, which should always be used as a source of
symmetry information in preference to the above space-group names.
They are only intended as comments.
;
_reflns_odcompleteness_completeness 99.78
_reflns_odcompleteness_iscentric 1
_reflns_odcompleteness_theta 26.32
_olex2_refinement_description
;
1. Fixed Uiso
 At 1.2 times of:
  All C(H) groups, All C(H,H) groups
 At 1.5 times of:
  All C(H,H,H) groups
2.a Ternary CH refined with riding coordinates:
 C7(H7), C10(H10), C8(H8)
2.b Secondary CH2 refined with riding coordinates:
 C19(H19A,H19B), C22(H22A,H22B)
2.c Aromatic/amide H refined with riding coordinates:
 C14(H14), C5(H5), C28(H28), C15(H15), C25(H25), C16(H16), C2(H2A), C26(H26),
 C3(H3), C4(H4), C29(H29), C17(H17)
2.d Idealised Me refined as rotating group:
 C30(H30A,H30B,H30C), C23(H23A,H23B,H23C), C20(H20A,H20B,H20C)
;

loop_
_space_group_symop_operation_xyz
'x, y, z'
'-x, y+1/2, -z'

loop_
_atom_site_label
_atom_site_type_symbol
_atom_site_fract_x
_atom_site_fract_y
_atom_site_fract_z
_atom_site_U_iso_or_equiv
_atom_site_adp_type
_atom_site_occupancy
_atom_site_site_symmetry_order
_atom_site_calc_flag
_atom_site_refinement_flags_posn
S1 S 0.54545(8) 0.89296(16) 0.21287(7) 0.0451(3) Uani 1 1 d .
Cl1 Cl 1.11030(9) 1.19708(18) 0.41713(8) 0.0609(4) Uani 1 1 d .
O6 O 0.4416(2) 0.8651(5) 0.1407(2) 0.0603(9) Uani 1 1 d .
O5 O 1.0829(2) 1.3890(5) 0.21262(18) 0.0501(8) Uani 1 1 d .
C24 C 0.5093(3) 0.8733(6) 0.3106(3) 0.0440(10) Uani 1 1 d .
O3 O 0.9495(2) 1.1021(4) 0.09015(18) 0.0451(7) Uani 1 1 d .
O7 O 0.6487(3) 0.7951(5) 0.2196(2) 0.0597(9) Uani 1 1 d .
N1 N 0.5811(2) 1.1037(5) 0.2086(2) 0.0387(8) Uani 1 1 d .
C11 C 0.8912(3) 1.2823(6) 0.1852(2) 0.0367(9) Uani 1 1 d .
C7 C 0.6984(3) 1.3913(6) 0.1651(2) 0.0381(9) Uani 1 1 d .
H7 H 0.7178 1.5128 0.1642 0.046 Uiso 1 1 calc R
C9 C 0.6875(3) 1.1543(6) 0.2712(2) 0.0365(10) Uani 1 1 d .
O4 O 0.9362(3) 1.5449(5) 0.1229(2) 0.0594(9) Uani 1 1 d .
C18 C 0.9415(3) 1.1080(6) 0.1716(3) 0.0422(10) Uani 1 1 d .
C1 C 0.5119(3) 1.2238(6) 0.1445(2) 0.0397(10) Uani 1 1 d .
N2 N 0.7706(3) 1.2884(5) 0.1239(2) 0.0395(8) Uani 1 1 d .
C21 C 0.9711(3) 1.4232(6) 0.1689(3) 0.0417(10) Uani 1 1 d .
C14 C 1.1168(4) 1.5303(7) 0.4578(3) 0.0529(13) Uani 1 1 d .
H14 H 1.1859 1.5025 0.5018 0.063 Uiso 1 1 calc R
O1 O 0.7337(2) 1.0640(5) 0.33277(18) 0.0526(9) Uani 1 1 d .
C10 C 0.8767(3) 1.2994(6) 0.2789(2) 0.0338(9) Uani 1 1 d .
H10 H 0.8989 1.1901 0.3094 0.041 Uiso 1 1 calc R
C5 C 0.5042(4) 1.4788(7) 0.0601(3) 0.0523(12) Uani 1 1 d .
H5 H 0.5419 1.5728 0.0455 0.063 Uiso 1 1 calc R
C6 C 0.5688(3) 1.3634(6) 0.1210(2) 0.0385(10) Uani 1 1 d .
C12 C 0.9481(3) 1.4394(6) 0.3367(2) 0.0366(10) Uani 1 1 d .
C28 C 0.5576(4) 0.7846(8) 0.4600(3) 0.0595(14) Uani 1 1 d .
H28 H 0.6117 0.7392 0.5099 0.071 Uiso 1 1 calc R
C8 C 0.7404(3) 1.3230(6) 0.2582(2) 0.0369(9) Uani 1 1 d .
H8 H 0.7251 1.4081 0.2981 0.044 Uiso 1 1 calc R
C15 C 1.0775(4) 1.6948(8) 0.4477(3) 0.0571(13) Uani 1 1 d .
H15 H 1.1201 1.7793 0.4849 0.069 Uiso 1 1 calc R
C25 C 0.3988(3) 0.9220(7) 0.3126(3) 0.0541(13) Uani 1 1 d .
H25 H 0.3451 0.9695 0.2631 0.065 Uiso 1 1 calc R
C16 C 0.9745(4) 1.7371(7) 0.3823(3) 0.0532(12) Uani 1 1 d .
H16 H 0.9477 1.8494 0.3754 0.064 Uiso 1 1 calc R
O2 O 0.9652(3) 0.9944(5) 0.2222(2) 0.0719(11) Uani 1 1 d .
C13 C 1.0531(3) 1.4045(6) 0.4021(3) 0.0426(10) Uani 1 1 d .
C2 C 0.3908(3) 1.2084(7) 0.1078(3) 0.0535(12) Uani 1 1 d .
H2A H 0.3510 1.1207 0.1256 0.064 Uiso 1 1 calc R
C26 C 0.3686(4) 0.9003(8) 0.3877(3) 0.0596(13) Uani 1 1 d .
H26 H 0.2937 0.9318 0.3881 0.071 Uiso 1 1 calc R
C3 C 0.3295(4) 1.3230(8) 0.0449(3) 0.0656(15) Uani 1 1 d .
H3 H 0.2490 1.3083 0.0188 0.079 Uiso 1 1 calc R
C4 C 0.3846(4) 1.4578(8) 0.0203(3) 0.0656(16) Uani 1 1 d .
H4 H 0.3425 1.5340 -0.0225 0.079 Uiso 1 1 calc R
C29 C 0.5883(3) 0.8030(7) 0.3847(3) 0.0516(12) Uani 1 1 d .
H29 H 0.6622 0.7681 0.3837 0.062 Uiso 1 1 calc R
C30 C 0.4138(5) 0.8093(10) 0.5455(4) 0.0842(19) Uani 1 1 d .
H30A H 0.4111 0.6894 0.5577 0.126 Uiso 1 1 calc GR
H30B H 0.3380 0.8593 0.5382 0.126 Uiso 1 1 calc GR
H30C H 0.4716 0.8639 0.5935 0.126 Uiso 1 1 calc GR
C19 C 0.9930(3) 0.9424(6) 0.0646(3) 0.0460(11) Uani 1 1 d .
H19A H 0.9611 0.9277 0.0016 0.055 Uiso 1 1 calc R
H19B H 0.9669 0.8470 0.0925 0.055 Uiso 1 1 calc R
C27 C 0.4464(4) 0.8330(7) 0.4624(3) 0.0572(14) Uani 1 1 d .
C23 C 1.2845(4) 1.4616(9) 0.2744(4) 0.090(2) Uani 1 1 d .
H23A H 1.3049 1.3547 0.2535 0.135 Uiso 1 1 calc GR
H23B H 1.2786 1.4466 0.3323 0.135 Uiso 1 1 calc GR
H23C H 1.3441 1.5448 0.2760 0.135 Uiso 1 1 calc GR
C22 C 1.1692(4) 1.5217(8) 0.2144(3) 0.0699(16) Uani 1 1 d .
H22A H 1.1466 1.6283 0.2355 0.084 Uiso 1 1 calc R
H22B H 1.1745 1.5403 0.1560 0.084 Uiso 1 1 calc R
C20 C 1.1238(4) 0.9435(9) 0.0909(4) 0.0752(19) Uani 1 1 d .
H20A H 1.1507 0.8422 0.0694 0.113 Uiso 1 1 calc GR
H20B H 1.1553 0.9467 0.1537 0.113 Uiso 1 1 calc GR
H20C H 1.1497 1.0425 0.0667 0.113 Uiso 1 1 calc GR
C17 C 0.9128(4) 1.6104(6) 0.3278(3) 0.0473(11) Uani 1 1 d .
H17 H 0.8448 1.6398 0.2831 0.057 Uiso 1 1 calc R
H2 H 0.777(4) 1.329(7) 0.078(3) 0.054(14) Uiso 1 1 d .

loop_
_atom_site_aniso_label
_atom_site_aniso_U_11
_atom_site_aniso_U_22
_atom_site_aniso_U_33
_atom_site_aniso_U_23
_atom_site_aniso_U_13
_atom_site_aniso_U_12
S1 0.0413(5) 0.0425(7) 0.0463(6) -0.0003(6) 0.0058(4) 0.0002(5)
Cl1 0.0465(6) 0.0603(8) 0.0642(7) -0.0016(7) 0.0002(5) 0.0104(6)
O6 0.0523(16) 0.058(2) 0.0548(19) -0.0071(18) -0.0060(14) -0.0105(18)
O5 0.0442(14) 0.051(2) 0.0555(17) -0.0015(18) 0.0164(14) -0.0150(17)
C24 0.0395(19) 0.038(3) 0.052(2) 0.003(2) 0.0102(18) 0.001(2)
O3 0.0531(16) 0.046(2) 0.0399(15) 0.0006(15) 0.0201(13) 0.0021(15)
O7 0.0565(18) 0.057(2) 0.065(2) -0.0037(19) 0.0181(16) 0.0130(17)
N1 0.0313(15) 0.042(2) 0.0371(18) 0.0058(17) 0.0016(13) -0.0034(16)
C11 0.041(2) 0.040(3) 0.0294(19) -0.0023(19) 0.0108(16) -0.0055(19)
C7 0.0392(18) 0.037(2) 0.036(2) 0.003(2) 0.0076(16) 0.000(2)
C9 0.0287(18) 0.045(3) 0.035(2) 0.004(2) 0.0085(16) -0.0040(18)
O4 0.074(2) 0.049(2) 0.0551(19) 0.0121(18) 0.0199(17) -0.0042(18)
C18 0.046(2) 0.042(3) 0.039(2) -0.003(2) 0.0124(19) -0.004(2)
C1 0.039(2) 0.041(3) 0.034(2) 0.005(2) 0.0036(16) 0.008(2)
N2 0.0398(17) 0.048(2) 0.0295(18) -0.0016(18) 0.0089(15) -0.0013(17)
C21 0.049(2) 0.044(3) 0.035(2) -0.002(2) 0.0175(18) -0.005(2)
C14 0.040(2) 0.069(4) 0.042(2) -0.014(3) 0.0028(19) -0.007(2)
O1 0.0409(15) 0.068(2) 0.0401(16) 0.0212(17) 0.0004(13) -0.0077(16)
C10 0.0318(18) 0.040(2) 0.0292(18) -0.0005(19) 0.0089(15) 0.0004(18)
C5 0.057(3) 0.048(3) 0.046(2) 0.010(2) 0.008(2) 0.004(2)
C6 0.0393(18) 0.042(3) 0.031(2) -0.002(2) 0.0057(16) 0.003(2)
C12 0.0361(19) 0.044(3) 0.0289(19) -0.0023(19) 0.0086(16) -0.0047(19)
C28 0.050(3) 0.067(4) 0.058(3) 0.018(3) 0.011(2) -0.005(3)
C8 0.0344(18) 0.044(3) 0.0306(19) -0.002(2) 0.0080(16) -0.0014(19)
C15 0.057(3) 0.058(3) 0.050(3) -0.018(3) 0.008(2) -0.010(3)
C25 0.038(2) 0.060(4) 0.057(3) 0.002(3) 0.0033(19) 0.003(2)
C16 0.066(3) 0.044(3) 0.047(3) -0.006(2) 0.014(2) -0.006(2)
O2 0.130(3) 0.042(2) 0.053(2) 0.0109(19) 0.043(2) 0.014(2)
C13 0.0369(19) 0.045(3) 0.042(2) -0.001(2) 0.0068(17) 0.002(2)
C2 0.0330(19) 0.059(3) 0.062(3) 0.009(3) 0.004(2) 0.001(2)
C26 0.049(2) 0.065(4) 0.068(3) -0.001(3) 0.023(2) -0.006(3)
C3 0.038(2) 0.077(4) 0.070(3) 0.014(3) -0.001(2) 0.011(3)
C4 0.055(3) 0.072(4) 0.057(3) 0.023(3) -0.002(2) 0.018(3)
C29 0.034(2) 0.054(3) 0.063(3) 0.013(3) 0.009(2) -0.001(2)
C30 0.084(4) 0.099(5) 0.076(4) 0.011(4) 0.034(3) -0.017(4)
C19 0.049(2) 0.045(3) 0.046(2) -0.011(2) 0.017(2) -0.001(2)
C27 0.054(3) 0.062(4) 0.058(3) 0.007(3) 0.020(2) -0.011(3)
C23 0.050(3) 0.099(6) 0.115(5) -0.021(4) 0.017(3) -0.026(3)
C22 0.070(3) 0.071(4) 0.071(3) -0.008(3) 0.025(3) -0.032(3)
C20 0.043(2) 0.095(5) 0.086(4) 0.003(4) 0.017(3) 0.006(3)
C17 0.049(2) 0.047(3) 0.039(2) -0.001(2) 0.0030(19) -0.003(2)

loop_
_atom_type_symbol
_atom_type_description
_atom_type_scat_dispersion_real
_atom_type_scat_dispersion_imag
_atom_type_scat_source
C C 0.0033 0.0016 'International Tables Vol C Tables 4.2.6.8 and 6.1.1.4'
H H 0.0000 0.0000 'International Tables Vol C Tables 4.2.6.8 and 6.1.1.4'
N N 0.0061 0.0033 'International Tables Vol C Tables 4.2.6.8 and 6.1.1.4'
O O 0.0106 0.0060 'International Tables Vol C Tables 4.2.6.8 and 6.1.1.4'
S S 0.1246 0.1234 'International Tables Vol C Tables 4.2.6.8 and 6.1.1.4'
Cl Cl 0.1484 0.1585 'International Tables Vol C Tables 4.2.6.8 and 6.1.1.4'

loop_
_geom_angle_atom_site_label_1
_geom_angle_atom_site_label_2
_geom_angle_atom_site_label_3
_geom_angle
O6 S1 C24 108.53(18)
O6 S1 O7 119.5(2)
O6 S1 N1 106.24(19)
O7 S1 C24 109.4(2)
O7 S1 N1 107.43(19)
N1 S1 C24 104.7(2)
C21 O5 C22 117.1(4)
C25 C24 S1 119.8(3)
C29 C24 S1 120.7(3)
C29 C24 C25 119.4(4)
C18 O3 C19 116.3(3)
C9 N1 S1 115.0(3)
C9 N1 C1 120.9(4)
C1 N1 S1 124.0(3)
C18 C11 C21 108.8(3)
C18 C11 C10 112.1(4)
N2 C11 C18 106.3(3)
N2 C11 C21 113.3(4)
N2 C11 C10 105.0(3)
C21 C11 C10 111.2(3)
N2 C7 H7 110.4
N2 C7 C6 111.7(3)
N2 C7 C8 100.8(3)
C6 C7 H7 110.4
C6 C7 C8 112.9(3)
C8 C7 H7 110.4
N1 C9 C8 118.1(3)
O1 C9 N1 120.2(4)
O1 C9 C8 121.7(3)
O3 C18 C11 108.6(4)
O2 C18 O3 124.9(4)
O2 C18 C11 126.4(4)
C6 C1 N1 118.7(3)
C2 C1 N1 122.4(4)
C2 C1 C6 118.9(4)
C11 N2 C7 107.8(3)
C11 N2 H2 105(3)
C7 N2 H2 115(3)
O5 C21 C11 110.0(4)
O4 C21 O5 125.9(4)
O4 C21 C11 124.1(4)
C15 C14 H14 120.2
C15 C14 C13 119.5(4)
C13 C14 H14 120.2
C11 C10 H10 108.1
C12 C10 C11 116.0(3)
C12 C10 H10 108.1
C12 C10 C8 113.2(3)
C8 C10 C11 102.9(3)
C8 C10 H10 108.1
C6 C5 H5 119.3
C6 C5 C4 121.4(5)
C4 C5 H5 119.3
C1 C6 C7 120.1(4)
C5 C6 C7 120.4(4)
C5 C6 C1 119.4(3)
C13 C12 C10 121.6(4)
C13 C12 C17 116.0(4)
C17 C12 C10 122.3(4)
C29 C28 H28 119.5
C29 C28 C27 120.9(4)
C27 C28 H28 119.5
C7 C8 C10 104.7(3)
C7 C8 H8 109.5
C9 C8 C7 114.9(3)
C9 C8 C10 108.7(3)
C9 C8 H8 109.5
C10 C8 H8 109.5
C14 C15 H15 119.7
C14 C15 C16 120.6(5)
C16 C15 H15 119.7
C24 C25 H25 120.0
C26 C25 C24 120.0(4)
C26 C25 H25 120.0
C15 C16 H16 120.5
C17 C16 C15 118.9(5)
C17 C16 H16 120.5
C14 C13 Cl1 117.2(3)
C14 C13 C12 122.2(5)
C12 C13 Cl1 120.6(3)
C1 C2 H2A 119.9
C3 C2 C1 120.1(5)
C3 C2 H2A 119.9
C25 C26 H26 119.3
C25 C26 C27 121.5(4)
C27 C26 H26 119.3
C2 C3 H3 119.3
C4 C3 C2 121.3(4)
C4 C3 H3 119.3
C5 C4 H4 120.7
C3 C4 C5 118.7(5)
C3 C4 H4 120.7
C24 C29 H29 120.0
C28 C29 C24 120.0(4)
C28 C29 H29 120.0
H30A C30 H30B 109.5
H30A C30 H30C 109.5
H30B C30 H30C 109.5
C27 C30 H30A 109.5
C27 C30 H30B 109.5
C27 C30 H30C 109.5
O3 C19 H19A 109.6
O3 C19 H19B 109.6
O3 C19 C20 110.5(4)
H19A C19 H19B 108.1
C20 C19 H19A 109.6
C20 C19 H19B 109.6
C28 C27 C30 120.0(5)
C26 C27 C28 118.2(4)
C26 C27 C30 121.8(4)
H23A C23 H23B 109.5
H23A C23 H23C 109.5
H23B C23 H23C 109.5
C22 C23 H23A 109.5
C22 C23 H23B 109.5
C22 C23 H23C 109.5
O5 C22 C23 107.1(5)
O5 C22 H22A 110.3
O5 C22 H22B 110.3
C23 C22 H22A 110.3
C23 C22 H22B 110.3
H22A C22 H22B 108.5
C19 C20 H20A 109.5
C19 C20 H20B 109.5
C19 C20 H20C 109.5
H20A C20 H20B 109.5
H20A C20 H20C 109.5
H20B C20 H20C 109.5
C12 C17 H17 118.7
C16 C17 C12 122.7(4)
C16 C17 H17 118.7

loop_
_geom_bond_atom_site_label_1
_geom_bond_atom_site_label_2
_geom_bond_distance
S1 O6 1.427(3)
S1 C24 1.759(4)
S1 O7 1.428(3)
S1 N1 1.709(4)
Cl1 C13 1.748(5)
O5 C21 1.329(5)
O5 C22 1.457(5)
C24 C25 1.384(5)
C24 C29 1.382(6)
O3 C18 1.341(5)
O3 C19 1.460(5)
N1 C9 1.410(4)
N1 C1 1.448(5)
C11 C18 1.533(6)
C11 N2 1.472(5)
C11 C21 1.533(6)
C11 C10 1.572(5)
C7 H7 0.9800
C7 N2 1.477(5)
C7 C6 1.505(5)
C7 C8 1.517(5)
C9 O1 1.200(5)
C9 C8 1.506(6)
O4 C21 1.198(5)
C18 O2 1.178(5)
C1 C6 1.399(6)
C1 C2 1.388(5)
N2 H2 0.83(5)
C14 H14 0.9300
C14 C15 1.362(7)
C14 C13 1.387(6)
C10 H10 0.9800
C10 C12 1.516(6)
C10 C8 1.570(5)
C5 H5 0.9300
C5 C6 1.377(6)
C5 C4 1.383(6)
C12 C13 1.390(5)
C12 C17 1.397(6)
C28 H28 0.9300
C28 C29 1.375(6)
C28 C27 1.394(6)
C8 H8 0.9800
C15 H15 0.9300
C15 C16 1.386(6)
C25 H25 0.9300
C25 C26 1.373(6)
C16 H16 0.9300
C16 C17 1.376(6)
C2 H2A 0.9300
C2 C3 1.378(7)
C26 H26 0.9300
C26 C27 1.373(6)
C3 H3 0.9300
C3 C4 1.365(7)
C4 H4 0.9300
C29 H29 0.9300
C30 H30A 0.9600
C30 H30B 0.9600
C30 H30C 0.9600
C30 C27 1.512(6)
C19 H19A 0.9700
C19 H19B 0.9700
C19 C20 1.487(5)
C23 H23A 0.9600
C23 H23B 0.9600
C23 H23C 0.9600
C23 C22 1.490(7)
C22 H22A 0.9700
C22 H22B 0.9700
C20 H20A 0.9600
C20 H20B 0.9600
C20 H20C 0.9600
C17 H17 0.9300

loop_
_geom_torsion_atom_site_label_1
_geom_torsion_atom_site_label_2
_geom_torsion_atom_site_label_3
_geom_torsion_atom_site_label_4
_geom_torsion
S1 C24 C25 C26 177.3(4)
S1 C24 C29 C28 -178.4(4)
S1 N1 C9 O1 -14.8(5)
S1 N1 C9 C8 165.1(3)
S1 N1 C1 C6 -152.2(3)
S1 N1 C1 C2 29.9(6)
O6 S1 C24 C25 -32.7(5)
O6 S1 C24 C29 144.6(4)
O6 S1 N1 C9 -175.4(3)
O6 S1 N1 C1 2.5(4)
C24 S1 N1 C9 69.9(3)
C24 S1 N1 C1 -112.3(3)
C24 C25 C26 C27 1.0(8)
O7 S1 C24 C25 -164.7(4)
O7 S1 C24 C29 12.6(5)
O7 S1 N1 C9 -46.3(3)
O7 S1 N1 C1 131.5(3)
N1 S1 C24 C25 80.4(4)
N1 S1 C24 C29 -102.3(4)
N1 C9 C8 C7 -20.4(5)
N1 C9 C8 C10 -137.3(3)
N1 C1 C6 C7 -2.9(6)
N1 C1 C6 C5 180.0(4)
N1 C1 C2 C3 -177.9(4)
C11 C10 C12 C13 -100.0(4)
C11 C10 C12 C17 80.0(5)
C11 C10 C8 C7 -23.1(4)
C11 C10 C8 C9 100.2(4)
C9 N1 C1 C6 25.5(5)
C9 N1 C1 C2 -152.4(4)
C18 O3 C19 C20 -87.0(4)
C18 C11 N2 C7 147.6(3)
C18 C11 C21 O5 -48.6(4)
C18 C11 C21 O4 131.2(4)
C18 C11 C10 C12 118.2(4)
C18 C11 C10 C8 -117.6(4)
C1 N1 C9 O1 167.3(4)
C1 N1 C9 C8 -12.9(5)
C1 C2 C3 C4 -3.1(8)
N2 C11 C18 O3 64.8(4)
N2 C11 C18 O2 -112.4(5)
N2 C11 C21 O5 -166.5(3)
N2 C11 C21 O4 13.2(6)
N2 C11 C10 C12 -126.8(4)
N2 C11 C10 C8 -2.6(5)
N2 C7 C6 C1 83.6(4)
N2 C7 C6 C5 -99.3(5)
N2 C7 C8 C9 -79.3(4)
N2 C7 C8 C10 39.8(4)
C21 O5 C22 C23 174.1(4)
C21 C11 C18 O3 -57.5(4)
C21 C11 C18 O2 125.3(5)
C21 C11 N2 C7 -92.9(4)
C21 C11 C10 C12 -3.9(5)
C21 C11 C10 C8 120.3(4)
C14 C15 C16 C17 -0.1(7)
O1 C9 C8 C7 159.5(4)
O1 C9 C8 C10 42.6(5)
C10 C11 C18 O3 179.0(3)
C10 C11 C18 O2 1.8(6)
C10 C11 N2 C7 28.7(5)
C10 C11 C21 O5 75.4(4)
C10 C11 C21 O4 -104.8(5)
C10 C12 C13 Cl1 2.8(5)
C10 C12 C13 C14 -177.3(4)
C10 C12 C17 C16 177.3(4)
C6 C7 N2 C11 -163.3(3)
C6 C7 C8 C9 40.0(5)
C6 C7 C8 C10 159.1(4)
C6 C1 C2 C3 4.3(7)
C6 C5 C4 C3 2.6(8)
C12 C10 C8 C7 103.0(4)
C12 C10 C8 C9 -133.8(4)
C8 C7 N2 C11 -43.2(4)
C8 C7 C6 C1 -29.2(5)
C8 C7 C6 C5 147.9(4)
C8 C10 C12 C13 141.3(4)
C8 C10 C12 C17 -38.7(5)
C15 C14 C13 Cl1 178.5(4)
C15 C14 C13 C12 -1.4(7)
C15 C16 C17 C12 1.5(7)
C25 C24 C29 C28 -1.1(8)
C25 C26 C27 C28 -0.9(8)
C25 C26 C27 C30 179.8(6)
C13 C14 C15 C16 0.0(7)
C13 C12 C17 C16 -2.7(6)
C2 C1 C6 C7 175.1(4)
C2 C1 C6 C5 -2.1(6)
C2 C3 C4 C5 -0.4(9)
C4 C5 C6 C7 -178.5(4)
C4 C5 C6 C1 -1.4(7)
C29 C24 C25 C26 0.0(8)
C29 C28 C27 C26 -0.3(9)
C29 C28 C27 C30 179.1(5)
C19 O3 C18 C11 -178.4(3)
C19 O3 C18 O2 -1.2(6)
C27 C28 C29 C24 1.3(8)
C22 O5 C21 C11 -171.6(4)
C22 O5 C21 O4 8.7(6)
C17 C12 C13 Cl1 -177.3(3)
C17 C12 C13 C14 2.6(6)
